data_2208874
loop_
_publ_author_name
'Mei, Zhi-Nan'
'Li, Yun-Fang'
'Yu, Xin'
'Yang, Guang-Zhong'

_publ_section_title
;
 Pterodontic acid
;
_journal_coeditor_code ER6042
_journal_issue 5
_journal_name_full 'Acta Crystallographica Section E'
_journal_page_first o1841
_journal_page_last o1843
_journal_paper_doi 10.1107/S1600536806012566
_journal_volume 62
_journal_year 2006
_chemical_formula_iupac 'C15 H22 O2'
_chemical_formula_moiety 'C15 H22 O2'
_chemical_formula_sum 'C15 H22 O2'
_chemical_formula_weight 234.33
_chemical_name_systematic
;
Pterodontic acid
;
_space_group_IT_number 19
_symmetry_cell_setting orthorhombic
_symmetry_space_group_name_Hall 'P 2ac 2ab'
_symmetry_space_group_name_H-M 'P 21 21 21'
_atom_sites_solution_hydrogens geom
_atom_sites_solution_primary direct
_atom_sites_solution_secondary difmap
_audit_creation_method SHELXL-97
_cell_angle_alpha 90.00
_cell_angle_beta 90.00
_cell_angle_gamma 90.00
_cell_formula_units_Z 4
_cell_length_a 6.3425(7)
_cell_length_b 14.0242(15)
_cell_length_c 15.1156(16)
_cell_measurement_reflns_used 4272
_cell_measurement_temperature 292(2)
_cell_measurement_theta_max 26.58
_cell_measurement_theta_min 2.69
_cell_volume 1344.5(3)
_computing_cell_refinement SMART
_computing_data_collection 'SMART (Bruker, 2001)'
_computing_data_reduction 'SAINT (Bruker, 2001)'
_computing_molecular_graphics 'SHELXTL (Sheldrick, 2000)'
_computing_publication_material SHELXTL
_computing_structure_refinement 'SHELXL97 (Sheldrick, 1997)'
_computing_structure_solution 'SHELXS97 (Sheldrick, 1990)'
_diffrn_ambient_temperature 292(2)
_diffrn_detector_area_resol_mean 10
_diffrn_measured_fraction_theta_full 0.992
_diffrn_measured_fraction_theta_max 0.992
_diffrn_measurement_device_type 'Bruekr SMART CCD area-detector'
_diffrn_measurement_method '\f and \w'
_diffrn_radiation_monochromator graphite
_diffrn_radiation_source 'fine-focus sealed tube'
_diffrn_radiation_type MoK\a
_diffrn_radiation_wavelength 0.71073
_diffrn_reflns_av_R_equivalents 0.0264
_diffrn_reflns_av_sigmaI/netI 0.0197
_diffrn_reflns_limit_h_max 8
_diffrn_reflns_limit_h_min -8
_diffrn_reflns_limit_k_max 16
_diffrn_reflns_limit_k_min -18
_diffrn_reflns_limit_l_max 19
_diffrn_reflns_limit_l_min -19
_diffrn_reflns_number 10414
_diffrn_reflns_theta_full 27.99
_diffrn_reflns_theta_max 27.99
_diffrn_reflns_theta_min 1.98
_diffrn_standards_decay_% 0
_diffrn_standards_interval_count 0
_diffrn_standards_interval_time 0
_diffrn_standards_number 0
_exptl_absorpt_coefficient_mu 0.075
_exptl_absorpt_correction_T_max 0.985
_exptl_absorpt_correction_T_min 0.978
_exptl_absorpt_correction_type multi-scan
_exptl_absorpt_process_details '(SADABS; Sheldrick, 2002)'
_exptl_crystal_colour colorless
_exptl_crystal_density_diffrn 1.158
_exptl_crystal_density_method 'not measured'
_exptl_crystal_description block
_exptl_crystal_F_000 512
_exptl_crystal_size_max 0.30
_exptl_crystal_size_mid 0.20
_exptl_crystal_size_min 0.20
_refine_diff_density_max 0.237
_refine_diff_density_min -0.184
_refine_ls_extinction_method none
_refine_ls_goodness_of_fit_ref 1.084
_refine_ls_hydrogen_treatment mixed
_refine_ls_matrix_type full
_refine_ls_number_parameters 165
_refine_ls_number_reflns 1865
_refine_ls_number_restraints 1
_refine_ls_restrained_S_all 1.084
_refine_ls_R_factor_all 0.0520
_refine_ls_R_factor_gt 0.0467
_refine_ls_shift/su_max 0.000
_refine_ls_shift/su_mean 0.000
_refine_ls_structure_factor_coef Fsqd
_refine_ls_weighting_details 'calc w=1/[\s^2^(Fo^2^)+(0.0813P)^2^+0.0392P] where P=(Fo^2^+2Fc^2^)/3'
_refine_ls_weighting_scheme calc
_refine_ls_wR_factor_gt 0.1230
_refine_ls_wR_factor_ref 0.1261
_reflns_number_gt 1676
_reflns_number_total 1865
_reflns_threshold_expression I>2\s(I)
_cod_data_source_file er6042.cif
_cod_data_source_block I
_cod_depositor_comments
;
The following automatic conversions were performed:
'_symmetry_cell_setting' value 'Orthorhombic' changed to 'orthorhombic'
according to '/home/saulius/struct/CIF-dictionaries/cif_core.dic'
dictionary named 'cif_core.dic' version 2.4.1 from 2010-06-29.

Automatic conversion script
Id: cif_fix_enum 1527 2010-12-29 10:47:43Z saulius 

The following automatic conversions were performed:

'_symmetry_cell_setting' value 'Orthorhombic' changed to
'orthorhombic' according to
/home/saulius/struct/CIF-dictionaries/cif_core.dic dictionary named
'cif_core.dic' version 2.4.1 from 2010-06-29.

Automatic conversion script
Id: cif_fix_values 1715 2011-07-08 13:25:40Z adriana 
;
_cod_original_sg_symbol_Hall 'P ac ab'
_cod_database_code 2208874
_cod_database_fobs_code 2208874

loop_
_symmetry_equiv_pos_as_xyz
'x, y, z'
'-x+1/2, -y, z+1/2'
'-x, y+1/2, -z+1/2'
'x+1/2, -y+1/2, -z'

loop_
_atom_site_type_symbol
_atom_site_label
_atom_site_fract_x
_atom_site_fract_y
_atom_site_fract_z
_atom_site_U_iso_or_equiv
_atom_site_adp_type
_atom_site_calc_flag
_atom_site_refinement_flags
_atom_site_occupancy
O O1 0.2674(3) 0.77996(13) 0.94391(9) 0.0639(5) Uani d . 1
O O2 0.5976(3) 0.76509(15) 0.89728(9) 0.0671(5) Uani d D 1
C C15 0.3940(3) 0.77953(13) 0.88478(12) 0.0429(4) Uani d . 1
C C10 0.1200(3) 0.83565(14) 0.77384(11) 0.0408(4) Uani d . 1
H H10 0.020(4) 0.8000(17) 0.8104(14) 0.049 Uiso calc . 1
C C6 -0.0907(3) 0.99114(13) 0.66582(12) 0.0417(4) Uani d . 1
C C9 0.0512(3) 0.82603(13) 0.67860(12) 0.0419(4) Uani d . 1
H H9 0.0730 0.7671 0.6520 0.050 Uiso calc R 1
C C8 -0.0371(3) 0.89307(13) 0.62917(11) 0.0385(4) Uani d . 1
C C11 0.1111(4) 0.94016(15) 0.80279(12) 0.0501(5) Uani d . 1
H H11A 0.1128 0.9438 0.8669 0.060 Uiso calc R 1
H H11B 0.2340 0.9737 0.7806 0.060 Uiso calc R 1
C C13 0.3367(3) 0.79472(13) 0.79024(11) 0.0395(4) Uani d . 1
C C2 -0.0944(4) 0.87123(16) 0.53294(12) 0.0485(5) Uani d . 1
H H2 -0.097(4) 0.802(2) 0.5270(15) 0.058 Uiso calc . 1
C C5 -0.3155(4) 1.01941(17) 0.63687(14) 0.0543(5) Uani d . 1
H H5A -0.4164 0.9800 0.6683 0.065 Uiso calc R 1
H H5B -0.3410 1.0852 0.6536 0.065 Uiso calc R 1
C C4 -0.3520(4) 1.00876(18) 0.53798(15) 0.0604(6) Uani d . 1
H H4A -0.4950 1.0278 0.5236 0.072 Uiso calc R 1
H H4B -0.2560 1.0502 0.5060 0.072 Uiso calc R 1
C C14 0.4752(4) 0.77196(17) 0.72817(12) 0.0561(6) Uani d . 1
H H14A 0.6057 0.7470 0.7439 0.067 Uiso calc R 1
H H14B 0.4419 0.7810 0.6688 0.067 Uiso calc R 1
C C12 -0.0879(4) 0.98722(16) 0.76764(13) 0.0526(5) Uani d . 1
H H12A -0.0976 1.0515 0.7910 0.063 Uiso calc R 1
H H12B -0.2100 0.9519 0.7882 0.063 Uiso calc R 1
C C3 -0.3170(4) 0.90683(18) 0.50996(14) 0.0570(6) Uani d . 1
H H3A -0.3386 0.9016 0.4466 0.068 Uiso calc R 1
H H3B -0.4202 0.8664 0.5389 0.068 Uiso calc R 1
C C7 0.0681(4) 1.06739(15) 0.63492(16) 0.0570(6) Uani d . 1
H H7A 0.2087 1.0468 0.6486 0.085 Uiso calc R 1
H H7B 0.0396 1.1265 0.6647 0.085 Uiso calc R 1
H H7C 0.0549 1.0764 0.5722 0.085 Uiso calc R 1
C C1 0.0698(5) 0.9083(2) 0.46701(14) 0.0691(7) Uani d . 1
H H1A 0.0677 0.9768 0.4667 0.104 Uiso calc R 1
H H1B 0.0372 0.8851 0.4089 0.104 Uiso calc R 1
H H1C 0.2073 0.8864 0.4841 0.104 Uiso calc R 1
H H2A 0.622(6) 0.751(3) 0.9489(10) 0.104 Uiso d D 1

loop_
_atom_site_aniso_label
_atom_site_aniso_U_11
_atom_site_aniso_U_22
_atom_site_aniso_U_33
_atom_site_aniso_U_12
_atom_site_aniso_U_13
_atom_site_aniso_U_23
O1 0.0695(11) 0.0883(12) 0.0340(6) -0.0019(9) 0.0052(7) 0.0140(7)
O2 0.0609(10) 0.0990(13) 0.0416(7) 0.0134(10) -0.0121(7) 0.0128(8)
C15 0.0520(11) 0.0431(10) 0.0338(8) -0.0016(9) -0.0041(8) 0.0059(7)
C10 0.0444(10) 0.0447(9) 0.0332(8) -0.0019(8) -0.0015(8) 0.0054(7)
C6 0.0430(10) 0.0395(9) 0.0425(9) 0.0010(8) -0.0016(8) 0.0014(7)
C9 0.0512(11) 0.0359(8) 0.0384(8) 0.0003(8) -0.0072(8) -0.0038(7)
C8 0.0395(9) 0.0422(9) 0.0340(8) -0.0030(8) -0.0037(7) -0.0002(7)
C11 0.0585(13) 0.0538(11) 0.0381(9) 0.0042(10) -0.0078(9) -0.0098(8)
C13 0.0472(10) 0.0385(8) 0.0330(8) -0.0047(8) -0.0010(7) 0.0065(7)
C2 0.0579(12) 0.0507(11) 0.0369(9) -0.0035(10) -0.0109(9) -0.0015(8)
C5 0.0502(12) 0.0556(12) 0.0573(12) 0.0095(10) -0.0013(10) 0.0070(10)
C4 0.0484(13) 0.0757(15) 0.0571(12) 0.0052(11) -0.0108(10) 0.0169(11)
C14 0.0576(13) 0.0756(15) 0.0353(9) 0.0066(12) 0.0018(9) 0.0074(9)
C12 0.0596(13) 0.0564(11) 0.0417(9) 0.0142(11) 0.0010(9) -0.0108(8)
C3 0.0558(13) 0.0737(14) 0.0416(10) -0.0130(12) -0.0144(10) 0.0079(10)
C7 0.0574(14) 0.0452(11) 0.0683(13) -0.0081(10) -0.0012(12) -0.0005(10)
C1 0.0659(16) 0.1010(19) 0.0405(10) 0.0000(15) 0.0023(11) -0.0053(12)

loop_
_atom_type_symbol
_atom_type_description
_atom_type_scat_dispersion_real
_atom_type_scat_dispersion_imag
_atom_type_scat_source
C C 0.0033 0.0000 'International Tables Vol C Tables 4.2.6.8 and 6.1.1.4'
H H 0.0000 0.0000 'International Tables Vol C Tables 4.2.6.8 and 6.1.1.4'
O O 0.0106 0.0000 'International Tables Vol C Tables 4.2.6.8 and 6.1.1.4'

loop_
_geom_angle_atom_site_label_1
_geom_angle_atom_site_label_2
_geom_angle_atom_site_label_3
_geom_angle
C15 O2 H2A 111(3)
O1 C15 O2 123.21(18)
O1 C15 C13 123.4(2)
O2 C15 C13 113.44(18)
C13 C10 C9 112.69(16)
C13 C10 C11 110.53(17)
C9 C10 C11 110.32(15)
C13 C10 H10 107.7(14)
C9 C10 H10 107.7(13)
C11 C10 H10 107.7(13)
C8 C6 C12 109.20(15)
C8 C6 C7 111.75(17)
C12 C6 C7 108.65(18)
C8 C6 C5 109.62(17)
C12 C6 C5 107.66(17)
C7 C6 C5 109.86(17)
C8 C9 C10 126.61(17)
C8 C9 H9 116.7
C10 C9 H9 116.7
C9 C8 C6 122.05(15)
C9 C8 C2 119.63(17)
C6 C8 C2 118.29(16)
C12 C11 C10 110.27(18)
C12 C11 H11A 109.6
C10 C11 H11A 109.6
C12 C11 H11B 109.6
C10 C11 H11B 109.6
H11A C11 H11B 108.1
C14 C13 C15 118.89(19)
C14 C13 C10 125.39(17)
C15 C13 C10 115.73(16)
C8 C2 C1 112.89(19)
C8 C2 C3 111.58(18)
C1 C2 C3 111.52(18)
C8 C2 H2 106.8(14)
C1 C2 H2 106.8(15)
C3 C2 H2 106.8(16)
C4 C5 C6 113.22(19)
C4 C5 H5A 108.9
C6 C5 H5A 108.9
C4 C5 H5B 108.9
C6 C5 H5B 108.9
H5A C5 H5B 107.7
C3 C4 C5 110.32(18)
C3 C4 H4A 109.6
C5 C4 H4A 109.6
C3 C4 H4B 109.6
C5 C4 H4B 109.6
H4A C4 H4B 108.1
C13 C14 H14A 120.0
C13 C14 H14B 120.0
H14A C14 H14B 120.0
C11 C12 C6 111.99(17)
C11 C12 H12A 109.2
C6 C12 H12A 109.2
C11 C12 H12B 109.2
C6 C12 H12B 109.2
H12A C12 H12B 107.9
C4 C3 C2 112.3(2)
C4 C3 H3A 109.1
C2 C3 H3A 109.1
C4 C3 H3B 109.1
C2 C3 H3B 109.1
H3A C3 H3B 107.9
C6 C7 H7A 109.5
C6 C7 H7B 109.5
H7A C7 H7B 109.5
C6 C7 H7C 109.5
H7A C7 H7C 109.5
H7B C7 H7C 109.5
C2 C1 H1A 109.5
C2 C1 H1B 109.5
H1A C1 H1B 109.5
C2 C1 H1C 109.5
H1A C1 H1C 109.5
H1B C1 H1C 109.5

loop_
_geom_bond_atom_site_label_1
_geom_bond_atom_site_label_2
_geom_bond_distance
_geom_bond_publ_flag
O1 C15 1.201(3) yes
O2 C15 1.321(3) yes
O2 H2A 0.820(10) ?
C15 C13 1.490(2) yes
C10 C13 1.510(3) yes
C10 C9 1.510(2) yes
C10 C11 1.531(3) yes
C10 H10 0.98(2) ?
C6 C8 1.521(3) yes
C6 C12 1.540(3) yes
C6 C7 1.542(3) yes
C6 C5 1.543(3) yes
C9 C8 1.325(3) yes
C9 H9 0.9300 ?
C8 C2 1.530(2) yes
C11 C12 1.520(3) yes
C11 H11A 0.9700 ?
C11 H11B 0.9700 ?
C13 C14 1.324(3) yes
C2 C1 1.532(4) yes
C2 C3 1.538(3) yes
C2 H2 0.98(3) ?
C5 C4 1.520(3) yes
C5 H5A 0.9700 ?
C5 H5B 0.9700 ?
C4 C3 1.507(4) yes
C4 H4A 0.9700 ?
C4 H4B 0.9700 ?
C14 H14A 0.9300 ?
C14 H14B 0.9300 ?
C12 H12A 0.9700 ?
C12 H12B 0.9700 ?
C3 H3A 0.9700 ?
C3 H3B 0.9700 ?
C7 H7A 0.9600 ?
C7 H7B 0.9600 ?
C7 H7C 0.9600 ?
C1 H1A 0.9600 ?
C1 H1B 0.9600 ?
C1 H1C 0.9600 ?

loop_
_geom_hbond_atom_site_label_D
_geom_hbond_atom_site_label_H
_geom_hbond_atom_site_label_A
_geom_hbond_site_symmetry_A
_geom_hbond_distance_DH
_geom_hbond_distance_HA
_geom_hbond_distance_DA
_geom_hbond_angle_DHA
C14 H14A O2 . 0.93 2.33 2.673(2) 101.2
O2 H2A O1 4_567 0.820(10) 1.914(15) 2.706(2) 162(4)

loop_
_geom_torsion_atom_site_label_1
_geom_torsion_atom_site_label_2
_geom_torsion_atom_site_label_3
_geom_torsion_atom_site_label_4
_geom_torsion
C13 C10 C9 C8 -134.3(2)
C11 C10 C9 C8 -10.2(3)
C10 C9 C8 C6 -2.9(3)
C10 C9 C8 C2 179.2(2)
C12 C6 C8 C9 -16.3(3)
C7 C6 C8 C9 104.0(2)
C5 C6 C8 C9 -134.0(2)
C12 C6 C8 C2 161.73(18)
C7 C6 C8 C2 -78.0(2)
C5 C6 C8 C2 44.0(2)
C13 C10 C11 C12 167.21(16)
C9 C10 C11 C12 41.9(2)
O1 C15 C13 C14 -164.8(2)
O2 C15 C13 C14 14.9(3)
O1 C15 C13 C10 15.1(3)
O2 C15 C13 C10 -165.19(18)
C9 C10 C13 C14 14.5(3)
C11 C10 C13 C14 -109.5(2)
C9 C10 C13 C15 -165.47(17)
C11 C10 C13 C15 70.6(2)
C9 C8 C2 C1 -99.2(3)
C6 C8 C2 C1 82.7(3)
C9 C8 C2 C3 134.3(2)
C6 C8 C2 C3 -43.8(2)
C8 C6 C5 C4 -51.0(2)
C12 C6 C5 C4 -169.64(19)
C7 C6 C5 C4 72.2(3)
C6 C5 C4 C3 59.5(3)
C10 C11 C12 C6 -64.0(2)
C8 C6 C12 C11 49.0(2)
C7 C6 C12 C11 -73.1(2)
C5 C6 C12 C11 167.97(19)
C5 C4 C3 C2 -57.8(3)
C8 C2 C3 C4 49.2(2)
C1 C2 C3 C4 -78.0(2)

loop_
_cod_related_entry_id
_cod_related_entry_database
_cod_related_entry_code
1 ChemSpider 21179423
